data_1522507
loop_
_publ_author_name
'Meissner, H.G.'
'Schubert, K.'

_publ_section_title
;
 Zum Aufbau einiger zu T(5)-Ga homologer und quasihomologer Systeme. I.
 Die System V-Ga, Nb-Ga und Tl-Ga und die Struktur von Ti6 Sn5(h)
;
_journal_name_full 'Zeitschrift fuer Metallkunde'
_journal_page_first 475
_journal_page_last 484
_journal_volume 56
_journal_year 1965
_chemical_formula_sum 'Ga13 Nb5'
_space_group_IT_number 65
_symmetry_space_group_name_Hall '-C 2 2'
_symmetry_space_group_name_H-M 'C m m m'
_cell_angle_alpha 90
_cell_angle_beta 90
_cell_angle_gamma 90
_cell_formula_units_Z 2
_cell_length_a 3.778
_cell_length_b 40.335
_cell_length_c 3.778
_cell_volume 575.713
_citation_journal_id_ASTM ZEMTAE
_cod_data_source_file Meissner_ZEMTAE_1965_243.cif
_cod_data_source_block Ga13Nb5
_cod_database_code 1522507

loop_
_symmetry_equiv_pos_as_xyz
x,y,z
-x,-y,z
x,-y,-z
-x,y,-z
-x,-y,-z
x,y,-z
-x,y,z
x,-y,z
x+1/2,y+1/2,z
-x+1/2,-y+1/2,z
x+1/2,-y+1/2,-z
-x+1/2,y+1/2,-z
-x+1/2,-y+1/2,-z
x+1/2,y+1/2,-z
-x+1/2,y+1/2,z
x+1/2,-y+1/2,z

loop_
_atom_site_label
_atom_site_type_symbol
_atom_site_fract_x
_atom_site_fract_y
_atom_site_fract_z
_atom_site_occupancy
_atom_site_U_iso_or_equiv
Ga2 Ga 0 0.055 0 1 0.0
Ga6 Ga 0 0.335 0.5 1 0.0
Ga3 Ga 0 0.389 0 1 0.0
Ga7 Ga 0 0.226 0.5 1 0.0
Ga4 Ga 0 0.166 0 1 0.0
Nb2 Nb 0 0.2825 0 1 0.0
Ga5 Ga 0 0.445 0.5 1 0.0
Ga1 Ga 0 0 0.5 1 0.0
Nb1 Nb 0.5 0 0 1 0.0
Nb3 Nb 0 0.1095 0.5 1 0.0
